data_4085196
loop_
_publ_author_name
'Liu, Guifeng'
'Yan, Hong'

_publ_section_title
;
 Metal-Induced B--H Activation in Three-Component Reactions: 16-Electron
 Complex CpCo(S2C2B10H10), Ethyl Diazoacetate, and Alkynes
;
_journal_issue 3
_journal_name_full Organometallics
_journal_page_first 591
_journal_paper_doi 10.1021/om501016w
_journal_volume 34
_journal_year 2015
_chemical_formula_moiety 'C21 H33 B10 Co O8 S2'
_chemical_formula_sum 'C21 H33 B10 Co O8 S2'
_chemical_formula_weight 644.62
_chemical_name_systematic
; 
 ? 
;
_space_group_IT_number 14
_symmetry_cell_setting monoclinic
_symmetry_space_group_name_Hall '-P 2ybc'
_symmetry_space_group_name_H-M 'P 1 21/c 1'
_atom_sites_solution_hydrogens geom
_atom_sites_solution_primary direct
_atom_sites_solution_secondary difmap
_audit_creation_method SHELXL-97
_cell_angle_alpha 90.00
_cell_angle_beta 98.357(2)
_cell_angle_gamma 90.00
_cell_formula_units_Z 4
_cell_length_a 11.5996(15)
_cell_length_b 10.1335(13)
_cell_length_c 26.010(3)
_cell_measurement_reflns_used 6125
_cell_measurement_temperature 293(2)
_cell_measurement_theta_max 27.46
_cell_measurement_theta_min 2.54
_cell_volume 3024.9(7)
_computing_cell_refinement 'Bruker SMART'
_computing_data_collection 'Bruker SMART'
_computing_data_reduction 'Bruker SAINT'
_computing_molecular_graphics 'Bruker SHELXTL'
_computing_publication_material 'Bruker SHELXTL'
_computing_structure_refinement 'SHELXL-97 (Sheldrick, 1997)'
_computing_structure_solution 'SHELXS-97 (Sheldrick, 1990)'
_diffrn_ambient_temperature 293(2)
_diffrn_measured_fraction_theta_full 0.999
_diffrn_measured_fraction_theta_max 0.999
_diffrn_measurement_device_type 'CCD area detector'
_diffrn_measurement_method 'phi and omega scans'
_diffrn_radiation_monochromator graphite
_diffrn_radiation_source 'fine-focus sealed tube'
_diffrn_radiation_type MoK\a
_diffrn_radiation_wavelength 0.71073
_diffrn_reflns_av_R_equivalents 0.0531
_diffrn_reflns_av_sigmaI/netI 0.0479
_diffrn_reflns_limit_h_max 11
_diffrn_reflns_limit_h_min -14
_diffrn_reflns_limit_k_max 10
_diffrn_reflns_limit_k_min -12
_diffrn_reflns_limit_l_max 32
_diffrn_reflns_limit_l_min -32
_diffrn_reflns_number 16044
_diffrn_reflns_theta_full 26.00
_diffrn_reflns_theta_max 26.00
_diffrn_reflns_theta_min 1.77
_exptl_absorpt_coefficient_mu 0.749
_exptl_absorpt_correction_T_max 0.9289
_exptl_absorpt_correction_T_min 0.9089
_exptl_absorpt_correction_type multi-scan
_exptl_absorpt_process_details 'SADABS; Bruker, 2000'
_exptl_crystal_colour red
_exptl_crystal_density_diffrn 1.415
_exptl_crystal_density_method 'not measured'
_exptl_crystal_description block
_exptl_crystal_F_000 1328
_exptl_crystal_size_max 0.13
_exptl_crystal_size_mid 0.12
_exptl_crystal_size_min 0.10
_refine_diff_density_max 0.386
_refine_diff_density_min -0.283
_refine_diff_density_rms 0.052
_refine_ls_extinction_method none
_refine_ls_goodness_of_fit_ref 1.052
_refine_ls_hydrogen_treatment constr
_refine_ls_matrix_type full
_refine_ls_number_parameters 383
_refine_ls_number_reflns 5941
_refine_ls_number_restraints 0
_refine_ls_restrained_S_all 1.052
_refine_ls_R_factor_all 0.0456
_refine_ls_R_factor_gt 0.0337
_refine_ls_shift/su_max 0.001
_refine_ls_shift/su_mean 0.000
_refine_ls_structure_factor_coef Fsqd
_refine_ls_weighting_details 'calc w=1/[\s^2^(Fo^2^)+(0.0436P)^2^+0.0000P] where P=(Fo^2^+2Fc^2^)/3'
_refine_ls_weighting_scheme calc
_refine_ls_wR_factor_gt 0.0888
_refine_ls_wR_factor_ref 0.0929
_reflns_number_gt 4613
_reflns_number_total 5941
_reflns_threshold_expression >2sigma(I)
_cod_data_source_file om501016w_si_002.cif
_cod_data_source_block Compound-8
_cod_depositor_comments
;
The following automatic conversions were performed:

'_symmetry_cell_setting' value 'Monoclinic' changed to 'monoclinic'
according to
/home/saulius/struct/COD-crude-data--automatic-downloads/rss-feeds/ACS/lib/dictionaries/cif_core.dic
dictionary named 'cif_core.dic' version 2.4.2 from 2011-04-26.

Automatic conversion script
Id: cif_fix_values 2935 2014-11-11 08:27:57Z andrius 

 Adding full bibliography for 4085191--4085201.cif.
;
_cod_original_sg_symbol_Hall '-P 2ybc '
_cod_original_sg_symbol_H-M P2(1)/c
_cod_database_code 4085196

loop_
_symmetry_equiv_pos_as_xyz
'x, y, z'
'-x, y+1/2, -z+1/2'
'-x, -y, -z'
'x, -y-1/2, z-1/2'

loop_
_atom_site_label
_atom_site_type_symbol
_atom_site_fract_x
_atom_site_fract_y
_atom_site_fract_z
_atom_site_U_iso_or_equiv
_atom_site_adp_type
_atom_site_occupancy
_atom_site_symmetry_multiplicity
_atom_site_calc_flag
_atom_site_refinement_flags
Co1 Co 0.64350(2) 0.33222(3) 0.840851(10) 0.03393(10) Uani 1 1 d .
S2 S 0.50552(5) 0.48970(5) 0.81444(2) 0.03888(14) Uani 1 1 d .
S1 S 0.36245(5) 0.21015(5) 0.76971(2) 0.04249(15) Uani 1 1 d .
O1 O 0.12380(17) 0.18302(19) 0.69320(9) 0.0844(7) Uani 1 1 d .
O2 O 0.13036(15) 0.39657(18) 0.67740(7) 0.0669(5) Uani 1 1 d .
O3 O 0.51648(16) 0.01653(15) 0.84354(6) 0.0559(4) Uani 1 1 d .
O4 O 0.51561(14) 0.03283(15) 0.92912(6) 0.0528(4) Uani 1 1 d .
O5 O 0.76864(15) 0.09325(17) 0.93123(6) 0.0598(5) Uani 1 1 d .
O6 O 0.71213(14) 0.20882(16) 0.99664(6) 0.0540(4) Uani 1 1 d .
O7 O 0.86923(13) 0.38774(16) 0.94956(6) 0.0534(4) Uani 1 1 d .
O8 O 0.79124(13) 0.58959(15) 0.93793(6) 0.0484(4) Uani 1 1 d .
C2 C 0.38701(17) 0.4445(2) 0.84574(8) 0.0366(5) Uani 1 1 d .
C1 C 0.31116(17) 0.2983(2) 0.82049(8) 0.0363(5) Uani 1 1 d .
C3 C 0.3061(2) 0.2961(2) 0.71056(8) 0.0461(6) Uani 1 1 d .
H3A H 0.3244 0.3891 0.7152 0.055 Uiso 1 1 calc R
H3B H 0.3464 0.2638 0.6829 0.055 Uiso 1 1 calc R
C4 C 0.1770(2) 0.2824(2) 0.69351(9) 0.0487(6) Uani 1 1 d .
C5 C 0.0051(3) 0.3998(4) 0.65849(12) 0.0874(10) Uani 1 1 d .
H5A H -0.0112 0.4696 0.6330 0.105 Uiso 1 1 calc R
H5B H -0.0183 0.3167 0.6416 0.105 Uiso 1 1 calc R
C6 C -0.0611(4) 0.4216(6) 0.70021(15) 0.1403(18) Uani 1 1 d .
H6A H -0.0552 0.3456 0.7225 0.210 Uiso 1 1 calc R
H6B H -0.1413 0.4364 0.6862 0.210 Uiso 1 1 calc R
H6C H -0.0310 0.4975 0.7198 0.210 Uiso 1 1 calc R
C7 C 0.53275(17) 0.2325(2) 0.88451(7) 0.0345(5) Uani 1 1 d .
C10 C 0.52227(18) 0.0824(2) 0.88174(9) 0.0413(5) Uani 1 1 d .
C11 C 0.5149(3) -0.1100(3) 0.93224(11) 0.0741(8) Uani 1 1 d .
H11A H 0.4535 -0.1443 0.9070 0.111 Uiso 1 1 calc R
H11B H 0.5022 -0.1365 0.9664 0.111 Uiso 1 1 calc R
H11C H 0.5884 -0.1439 0.9253 0.111 Uiso 1 1 calc R
C8 C 0.63634(18) 0.2809(2) 0.91495(8) 0.0359(5) Uani 1 1 d .
C12 C 0.71711(19) 0.1827(2) 0.94676(9) 0.0434(5) Uani 1 1 d .
C13 C 0.7792(3) 0.1218(3) 1.03361(10) 0.0865(10) Uani 1 1 d .
H13A H 0.7435 0.0361 1.0319 0.130 Uiso 1 1 calc R
H13B H 0.7815 0.1570 1.0680 0.130 Uiso 1 1 calc R
H13C H 0.8571 0.1146 1.0255 0.130 Uiso 1 1 calc R
C9 C 0.66864(17) 0.4152(2) 0.91389(7) 0.0368(5) Uani 1 1 d .
H9A H 0.6070 0.4767 0.9203 0.044 Uiso 1 1 calc R
C14 C 0.78723(19) 0.4583(2) 0.93594(8) 0.0396(5) Uani 1 1 d .
C15 C 0.9032(2) 0.6480(2) 0.95857(10) 0.0557(6) Uani 1 1 d .
H15A H 0.9595 0.6327 0.9351 0.067 Uiso 1 1 calc R
H15B H 0.9328 0.6098 0.9921 0.067 Uiso 1 1 calc R
C16 C 0.8825(2) 0.7919(3) 0.96393(12) 0.0692(8) Uani 1 1 d .
H16A H 0.8544 0.8287 0.9304 0.104 Uiso 1 1 calc R
H16B H 0.9540 0.8345 0.9780 0.104 Uiso 1 1 calc R
H16C H 0.8256 0.8055 0.9868 0.104 Uiso 1 1 calc R
C17 C 0.6779(3) 0.3412(4) 0.76593(11) 0.0847(11) Uani 1 1 d .
H17 H 0.6305 0.3878 0.7373 0.102 Uiso 1 1 calc R
C18 C 0.6649(2) 0.2126(3) 0.77876(11) 0.0660(8) Uani 1 1 d .
H18 H 0.6071 0.1509 0.7611 0.079 Uiso 1 1 calc R
C19 C 0.7481(3) 0.1840(2) 0.81969(11) 0.0622(8) Uani 1 1 d .
H19 H 0.7609 0.0978 0.8367 0.075 Uiso 1 1 calc R
B3 B 0.4085(2) 0.3015(2) 0.87995(9) 0.0365(5) Uani 1 1 d .
B4 B 0.3838(2) 0.4544(3) 0.91130(10) 0.0437(6) Uani 1 1 d .
H4 H 0.4514 0.5022 0.9392 0.052 Uiso 1 1 calc R
B5 B 0.2870(2) 0.5474(3) 0.86609(10) 0.0475(6) Uani 1 1 d .
H5 H 0.2927 0.6555 0.8636 0.057 Uiso 1 1 calc R
B6 B 0.2468(2) 0.4485(3) 0.80980(10) 0.0422(6) Uani 1 1 d .
H6 H 0.2294 0.4921 0.7707 0.051 Uiso 1 1 calc R
B7 B 0.2712(2) 0.2148(3) 0.87111(10) 0.0449(6) Uani 1 1 d .
H7A H 0.2685 0.1064 0.8726 0.054 Uiso 1 1 calc R
B8 B 0.3121(2) 0.3099(3) 0.92765(10) 0.0487(7) Uani 1 1 d .
H8 H 0.3346 0.2625 0.9658 0.058 Uiso 1 1 calc R
B9 B 0.2361(2) 0.4629(3) 0.91916(11) 0.0539(7) Uani 1 1 d .
H9 H 0.2078 0.5163 0.9519 0.065 Uiso 1 1 calc R
B10 B 0.1504(2) 0.4629(3) 0.85632(11) 0.0518(7) Uani 1 1 d .
H10 H 0.0678 0.5173 0.8479 0.062 Uiso 1 1 calc R
B11 B 0.1688(2) 0.3073(3) 0.82799(11) 0.0467(6) Uani 1 1 d .
H11 H 0.0978 0.2602 0.8017 0.056 Uiso 1 1 calc R
B12 B 0.1659(2) 0.3164(3) 0.89563(11) 0.0543(7) Uani 1 1 d .
H12 H 0.0933 0.2751 0.9134 0.065 Uiso 1 1 calc R
C20 C 0.8143(2) 0.2974(4) 0.83213(12) 0.0801(11) Uani 1 1 d .
H20 H 0.8821 0.3054 0.8592 0.096 Uiso 1 1 calc R
C21 C 0.7692(4) 0.3945(3) 0.79870(17) 0.0882(12) Uani 1 1 d .
H21 H 0.7991 0.4847 0.7973 0.106 Uiso 1 1 calc R

loop_
_atom_site_aniso_label
_atom_site_aniso_U_11
_atom_site_aniso_U_22
_atom_site_aniso_U_33
_atom_site_aniso_U_23
_atom_site_aniso_U_13
_atom_site_aniso_U_12
Co1 0.03278(17) 0.03178(17) 0.03675(16) -0.00175(11) 0.00342(12) 0.00150(11)
S2 0.0370(3) 0.0359(3) 0.0432(3) 0.0067(2) 0.0040(2) 0.0027(2)
S1 0.0435(3) 0.0426(3) 0.0391(3) -0.0039(2) -0.0019(2) 0.0042(2)
O1 0.0630(13) 0.0585(13) 0.1198(18) 0.0008(11) -0.0269(12) -0.0118(10)
O2 0.0586(11) 0.0623(12) 0.0727(12) 0.0035(9) -0.0146(9) 0.0042(9)
O3 0.0788(13) 0.0366(9) 0.0505(10) -0.0037(8) 0.0036(9) -0.0042(8)
O4 0.0653(11) 0.0440(9) 0.0483(9) 0.0147(7) 0.0052(8) -0.0036(8)
O5 0.0625(11) 0.0527(11) 0.0616(11) 0.0093(8) 0.0004(9) 0.0194(9)
O6 0.0522(10) 0.0659(11) 0.0396(9) 0.0093(8) -0.0072(8) 0.0060(8)
O7 0.0382(9) 0.0527(10) 0.0644(10) -0.0066(8) -0.0087(8) 0.0066(8)
O8 0.0400(9) 0.0423(9) 0.0587(10) -0.0041(7) -0.0064(7) -0.0035(7)
C2 0.0344(11) 0.0370(12) 0.0372(11) -0.0015(9) 0.0011(9) 0.0034(9)
C1 0.0330(11) 0.0382(12) 0.0359(11) 0.0026(9) -0.0007(9) 0.0008(9)
C3 0.0502(14) 0.0508(14) 0.0364(12) -0.0003(10) 0.0035(10) -0.0012(11)
C4 0.0527(15) 0.0490(14) 0.0411(12) -0.0048(11) -0.0047(11) -0.0017(12)
C5 0.063(2) 0.110(3) 0.083(2) 0.003(2) -0.0144(17) 0.0142(18)
C6 0.095(3) 0.228(5) 0.101(3) 0.001(3) 0.022(2) 0.057(3)
C7 0.0360(11) 0.0345(11) 0.0315(10) 0.0021(9) -0.0002(9) 0.0007(9)
C10 0.0347(12) 0.0389(12) 0.0482(13) 0.0069(11) -0.0011(10) 0.0008(9)
C11 0.089(2) 0.0469(16) 0.085(2) 0.0267(14) 0.0107(17) -0.0060(15)
C8 0.0346(11) 0.0395(12) 0.0326(10) -0.0006(9) 0.0015(9) 0.0032(9)
C12 0.0378(13) 0.0438(13) 0.0457(13) 0.0042(10) -0.0034(10) 0.0004(10)
C13 0.075(2) 0.123(3) 0.0552(17) 0.0334(18) -0.0123(15) 0.0254(19)
C9 0.0325(11) 0.0416(12) 0.0349(11) -0.0050(9) 0.0002(9) 0.0038(9)
C14 0.0370(12) 0.0424(13) 0.0377(11) -0.0058(10) -0.0002(10) 0.0001(10)
C15 0.0396(14) 0.0544(15) 0.0705(17) -0.0075(12) -0.0006(12) -0.0108(11)
C16 0.0666(18) 0.0572(17) 0.085(2) -0.0123(14) 0.0151(16) -0.0212(14)
C17 0.102(3) 0.110(3) 0.0492(17) 0.0251(18) 0.0370(18) 0.062(2)
C18 0.0463(15) 0.090(2) 0.0643(17) -0.0424(17) 0.0156(14) -0.0056(15)
C19 0.078(2) 0.0458(15) 0.0695(18) 0.0097(13) 0.0338(16) 0.0288(14)
B3 0.0342(13) 0.0408(14) 0.0331(12) 0.0019(10) 0.0000(10) 0.0002(10)
B4 0.0426(15) 0.0520(16) 0.0357(13) -0.0086(12) 0.0031(11) 0.0077(12)
B5 0.0407(15) 0.0492(16) 0.0516(16) -0.0071(13) 0.0035(12) 0.0117(12)
B6 0.0366(14) 0.0444(15) 0.0434(14) 0.0016(12) -0.0019(11) 0.0081(11)
B7 0.0366(14) 0.0523(16) 0.0453(14) 0.0098(12) 0.0045(12) -0.0055(12)
B8 0.0403(15) 0.0686(19) 0.0375(13) 0.0059(13) 0.0068(12) 0.0024(13)
B9 0.0423(16) 0.075(2) 0.0446(15) -0.0067(14) 0.0075(13) 0.0116(14)
B10 0.0360(14) 0.0653(19) 0.0535(16) -0.0022(14) 0.0047(12) 0.0101(13)
B11 0.0329(14) 0.0573(17) 0.0485(15) 0.0031(13) 0.0017(12) 0.0001(12)
B12 0.0386(15) 0.077(2) 0.0486(16) 0.0080(14) 0.0097(13) 0.0019(14)
C20 0.0278(14) 0.138(3) 0.074(2) -0.054(2) 0.0059(13) 0.0028(16)
C21 0.108(3) 0.0471(17) 0.131(3) -0.0153(19) 0.089(3) -0.0127(18)

loop_
_atom_type_symbol
_atom_type_description
_atom_type_scat_dispersion_real
_atom_type_scat_dispersion_imag
_atom_type_scat_source
C C 0.0033 0.0016 'International Tables Vol C Tables 4.2.6.8 and 6.1.1.4'
H H 0.0000 0.0000 'International Tables Vol C Tables 4.2.6.8 and 6.1.1.4'
B B 0.0013 0.0007 'International Tables Vol C Tables 4.2.6.8 and 6.1.1.4'
O O 0.0106 0.0060 'International Tables Vol C Tables 4.2.6.8 and 6.1.1.4'
S S 0.1246 0.1234 'International Tables Vol C Tables 4.2.6.8 and 6.1.1.4'
Co Co 0.3494 0.9721 'International Tables Vol C Tables 4.2.6.8 and 6.1.1.4'

loop_
_geom_angle_atom_site_label_1
_geom_angle_atom_site_label_2
_geom_angle_atom_site_label_3
_geom_angle
C8 Co1 C17 164.88(10)
C8 Co1 C21 136.50(16)
C17 Co1 C21 39.12(13)
C8 Co1 C19 100.13(10)
C17 Co1 C19 64.74(11)
C21 Co1 C19 65.67(11)
C8 Co1 C20 103.66(12)
C17 Co1 C20 65.08(13)
C21 Co1 C20 38.87(13)
C19 Co1 C20 39.64(12)
C8 Co1 C9 40.63(8)
C17 Co1 C9 147.04(15)
C21 Co1 C9 110.59(14)
C19 Co1 C9 122.39(10)
C20 Co1 C9 99.34(10)
C8 Co1 C18 128.70(12)
C17 Co1 C18 38.61(12)
C21 Co1 C18 65.55(12)
C19 Co1 C18 38.58(11)
C20 Co1 C18 65.53(11)
C9 Co1 C18 160.96(11)
C8 Co1 C7 40.61(8)
C17 Co1 C7 139.23(15)
C21 Co1 C7 168.54(11)
C19 Co1 C7 103.00(9)
C20 Co1 C7 130.83(13)
C9 Co1 C7 73.30(8)
C18 Co1 C7 107.10(11)
C8 Co1 S2 110.06(6)
C17 Co1 S2 84.72(8)
C21 Co1 S2 98.36(12)
C19 Co1 S2 147.30(8)
C20 Co1 S2 136.68(12)
C9 Co1 S2 89.49(6)
C18 Co1 S2 109.41(9)
C7 Co1 S2 92.39(6)
C2 S2 Co1 103.82(7)
C1 S1 C3 105.88(10)
C4 O2 C5 117.8(2)
C10 O4 C11 115.23(19)
C12 O6 C13 115.5(2)
C14 O8 C15 116.40(17)
B3 C2 B5 114.47(17)
B3 C2 B4 63.37(14)
B5 C2 B4 62.60(14)
B3 C2 B6 110.65(16)
B5 C2 B6 61.98(14)
B4 C2 B6 112.09(16)
B3 C2 S2 113.55(14)
B5 C2 S2 126.86(16)
B4 C2 S2 125.26(15)
B6 C2 S2 118.31(14)
B3 C2 C1 61.01(12)
B5 C2 C1 107.40(16)
B4 C2 C1 109.35(16)
B6 C2 C1 57.18(12)
S2 C2 C1 114.82(13)
B7 C1 B11 63.46(15)
B7 C1 B6 114.39(18)
B11 C1 B6 63.80(15)
B7 C1 S1 119.38(15)
B11 C1 S1 123.58(15)
B6 C1 S1 121.17(14)
B7 C1 B3 62.73(13)
B11 C1 B3 113.92(17)
B6 C1 B3 109.51(16)
S1 C1 B3 114.78(14)
B7 C1 C2 107.70(16)
B11 C1 C2 110.32(16)
B6 C1 C2 60.12(12)
S1 C1 C2 119.30(13)
B3 C1 C2 56.76(11)
C4 C3 S1 115.35(17)
C4 C3 H3A 108.4
S1 C3 H3A 108.4
C4 C3 H3B 108.4
S1 C3 H3B 108.4
H3A C3 H3B 107.5
O1 C4 O2 123.8(2)
O1 C4 C3 125.2(2)
O2 C4 C3 111.0(2)
C6 C5 O2 111.3(3)
C6 C5 H5A 109.4
O2 C5 H5A 109.4
C6 C5 H5B 109.4
O2 C5 H5B 109.4
H5A C5 H5B 108.0
C5 C6 H6A 109.5
C5 C6 H6B 109.5
H6A C6 H6B 109.5
C5 C6 H6C 109.5
H6A C6 H6C 109.5
H6B C6 H6C 109.5
C8 C7 C10 115.06(17)
C8 C7 B3 124.84(18)
C10 C7 B3 111.68(17)
C8 C7 Co1 66.51(11)
C10 C7 Co1 120.40(14)
B3 C7 Co1 111.59(14)
O3 C10 O4 123.5(2)
O3 C10 C7 126.3(2)
O4 C10 C7 110.12(18)
O4 C11 H11A 109.5
O4 C11 H11B 109.5
H11A C11 H11B 109.5
O4 C11 H11C 109.5
H11A C11 H11C 109.5
H11B C11 H11C 109.5
C9 C8 C7 121.65(18)
C9 C8 C12 119.68(18)
C7 C8 C12 118.57(18)
C9 C8 Co1 71.58(11)
C7 C8 Co1 72.88(11)
C12 C8 Co1 125.54(15)
O5 C12 O6 125.2(2)
O5 C12 C8 127.8(2)
O6 C12 C8 106.75(18)
O6 C13 H13A 109.5
O6 C13 H13B 109.5
H13A C13 H13B 109.5
O6 C13 H13C 109.5
H13A C13 H13C 109.5
H13B C13 H13C 109.5
C8 C9 C14 120.78(18)
C8 C9 Co1 67.79(11)
C14 C9 Co1 118.55(14)
C8 C9 H9A 114.0
C14 C9 H9A 114.0
Co1 C9 H9A 114.0
O7 C14 O8 124.2(2)
O7 C14 C9 126.2(2)
O8 C14 C9 109.62(18)
O8 C15 C16 106.6(2)
O8 C15 H15A 110.4
C16 C15 H15A 110.4
O8 C15 H15B 110.4
C16 C15 H15B 110.4
H15A C15 H15B 108.6
C15 C16 H16A 109.5
C15 C16 H16B 109.5
H16A C16 H16B 109.5
C15 C16 H16C 109.5
H16A C16 H16C 109.5
H16B C16 H16C 109.5
C18 C17 C21 109.2(3)
C18 C17 Co1 71.32(16)
C21 C17 Co1 70.45(17)
C18 C17 H17 125.4
C21 C17 H17 125.4
Co1 C17 H17 125.4
C17 C18 C19 107.8(3)
C17 C18 Co1 70.07(16)
C19 C18 Co1 70.42(14)
C17 C18 H18 126.1
C19 C18 H18 126.1
Co1 C18 H18 126.1
C18 C19 C20 108.1(3)
C18 C19 Co1 71.00(14)
C20 C19 Co1 70.24(14)
C18 C19 H19 126.0
C20 C19 H19 126.0
Co1 C19 H19 126.0
C7 B3 C2 118.43(18)
C7 B3 C1 120.71(17)
C2 B3 C1 62.22(12)
C7 B3 B8 128.33(18)
C2 B3 B8 105.29(17)
C1 B3 B8 102.84(16)
C7 B3 B4 123.29(18)
C2 B3 B4 58.70(13)
C1 B3 B4 106.75(16)
B8 B3 B4 59.08(15)
C7 B3 B7 124.67(18)
C2 B3 B7 106.79(16)
C1 B3 B7 56.14(12)
B8 B3 B7 58.82(15)
B4 B3 B7 106.39(18)
C2 B4 B9 106.34(17)
C2 B4 B8 105.67(18)
B9 B4 B8 60.73(16)
C2 B4 B5 58.32(13)
B9 B4 B5 61.13(15)
B8 B4 B5 108.96(19)
C2 B4 B3 57.92(13)
B9 B4 B3 108.54(19)
B8 B4 B3 60.34(14)
B5 B4 B3 106.55(17)
C2 B4 H4 124.4
B9 B4 H4 121.0
B8 B4 H4 121.4
B5 B4 H4 121.7
B3 B4 H4 122.3
C2 B5 B4 59.08(13)
C2 B5 B6 60.50(13)
B4 B5 B6 108.14(18)
C2 B5 B10 107.04(19)
B4 B5 B10 107.6(2)
B6 B5 B10 59.48(15)
C2 B5 B9 105.21(19)
B4 B5 B9 58.95(15)
B6 B5 B9 106.7(2)
B10 B5 B9 59.80(16)
C2 B5 H5 122.9
B4 B5 H5 122.0
B6 B5 H5 121.6
B10 B5 H5 122.0
B9 B5 H5 123.3
C1 B6 C2 62.70(13)
C1 B6 B10 105.54(18)
C2 B6 B10 105.46(17)
C1 B6 B5 108.26(17)
C2 B6 B5 57.52(13)
B10 B6 B5 60.44(15)
C1 B6 B11 57.90(13)
C2 B6 B11 107.77(17)
B10 B6 B11 59.46(16)
B5 B6 B11 108.30(19)
C1 B6 H6 121.9
C2 B6 H6 122.2
B10 B6 H6 123.3
B5 B6 H6 121.7
B11 B6 H6 122.2
C1 B7 B8 107.79(19)
C1 B7 B11 58.47(14)
B8 B7 B11 108.2(2)
C1 B7 B12 105.66(19)
B8 B7 B12 60.14(16)
B11 B7 B12 59.49(15)
C1 B7 B3 61.12(13)
B8 B7 B3 60.15(14)
B11 B7 B3 108.67(18)
B12 B7 B3 108.10(19)
C1 B7 H7A 122.8
B8 B7 H7A 121.4
B11 B7 H7A 122.0
B12 B7 H7A 122.6
B3 B7 H7A 120.7
B7 B8 B4 109.34(18)
B7 B8 B12 60.48(16)
B4 B8 B12 107.88(19)
B7 B8 B9 107.69(19)
B4 B8 B9 59.36(15)
B12 B8 B9 59.26(16)
B7 B8 B3 61.03(14)
B4 B8 B3 60.58(14)
B12 B8 B3 109.07(18)
B9 B8 B3 107.66(18)
B7 B8 H8 120.9
B4 B8 H8 121.4
B12 B8 H8 121.6
B9 B8 H8 122.7
B3 B8 H8 121.0
B4 B9 B12 109.2(2)
B4 B9 B8 59.92(15)
B12 B9 B8 60.31(16)
B4 B9 B10 108.43(19)
B12 B9 B10 60.90(17)
B8 B9 B10 108.3(2)
B4 B9 B5 59.92(15)
B12 B9 B5 108.8(2)
B8 B9 B5 107.38(18)
B10 B9 B5 59.84(15)
B4 B9 H9 121.3
B12 B9 H9 120.6
B8 B9 H9 122.0
B10 B9 H9 121.4
B5 B9 H9 122.0
B11 B10 B6 60.96(15)
B11 B10 B9 107.3(2)
B6 B10 B9 107.65(19)
B11 B10 B5 109.22(18)
B6 B10 B5 60.08(15)
B9 B10 B5 60.36(16)
B11 B10 B12 59.45(15)
B6 B10 B12 107.50(19)
B9 B10 B12 58.85(17)
B5 B10 B12 107.58(19)
B11 B10 H10 121.3
B6 B10 H10 121.6
B9 B10 H10 122.4
B5 B10 H10 121.1
B12 B10 H10 122.7
C1 B11 B10 105.95(19)
C1 B11 B12 106.12(18)
B10 B11 B12 61.12(16)
C1 B11 B7 58.07(13)
B10 B11 B7 108.51(19)
B12 B11 B7 60.46(15)
C1 B11 B6 58.30(13)
B10 B11 B6 59.58(15)
B12 B11 B6 107.7(2)
B7 B11 B6 105.72(18)
C1 B11 H11 124.1
B10 B11 H11 121.4
B12 B11 H11 121.3
B7 B11 H11 122.3
B6 B11 H11 122.9
B9 B12 B11 108.4(2)
B9 B12 B8 60.43(16)
B11 B12 B8 108.02(19)
B9 B12 B7 107.7(2)
B11 B12 B7 60.05(15)
B8 B12 B7 59.38(15)
B9 B12 B10 60.25(16)
B11 B12 B10 59.42(15)
B8 B12 B10 107.8(2)
B7 B12 B10 106.86(19)
B9 B12 H12 121.3
B11 B12 H12 121.6
B8 B12 H12 121.7
B7 B12 H12 122.4
B10 B12 H12 122.3
C21 C20 C19 107.4(3)
C21 C20 Co1 70.18(16)
C19 C20 Co1 70.11(15)
C21 C20 H20 126.3
C19 C20 H20 126.3
Co1 C20 H20 126.3
C20 C21 C17 107.6(3)
C20 C21 Co1 70.95(17)
C17 C21 Co1 70.43(17)
C20 C21 H21 126.2
C17 C21 H21 126.2
Co1 C21 H21 126.2

loop_
_geom_bond_atom_site_label_1
_geom_bond_atom_site_label_2
_geom_bond_distance
Co1 C8 2.010(2)
Co1 C17 2.047(3)
Co1 C21 2.047(3)
Co1 C19 2.055(2)
Co1 C20 2.057(2)
Co1 C9 2.0594(19)
Co1 C18 2.063(2)
Co1 C7 2.094(2)
Co1 S2 2.2936(6)
S2 C2 1.757(2)
S1 C1 1.768(2)
S1 C3 1.806(2)
O1 C4 1.181(3)
O2 C4 1.319(3)
O2 C5 1.465(3)
O3 C10 1.191(3)
O4 C10 1.344(3)
O4 C11 1.450(3)
O5 C12 1.188(3)
O6 C12 1.334(3)
O6 C13 1.446(3)
O7 C14 1.202(2)
O8 C14 1.332(3)
O8 C15 1.457(3)
C2 B3 1.700(3)
C2 B5 1.700(3)
C2 B4 1.714(3)
C2 B6 1.754(3)
C2 C1 1.798(3)
C1 B7 1.686(3)
C1 B11 1.693(3)
C1 B6 1.700(3)
C1 B3 1.778(3)
C3 C4 1.505(3)
C3 H3A 0.9700
C3 H3B 0.9700
C5 C6 1.435(4)
C5 H5A 0.9700
C5 H5B 0.9700
C6 H6A 0.9600
C6 H6B 0.9600
C6 H6C 0.9600
C7 C8 1.426(3)
C7 C10 1.527(3)
C7 B3 1.591(3)
C11 H11A 0.9600
C11 H11B 0.9600
C11 H11C 0.9600
C8 C9 1.413(3)
C8 C12 1.525(3)
C13 H13A 0.9600
C13 H13B 0.9600
C13 H13C 0.9600
C9 C14 1.477(3)
C9 H9A 0.9800
C15 C16 1.487(3)
C15 H15A 0.9700
C15 H15B 0.9700
C16 H16A 0.9600
C16 H16B 0.9600
C16 H16C 0.9600
C17 C18 1.359(4)
C17 C21 1.371(5)
C17 H17 0.9800
C18 C19 1.360(4)
C18 H18 0.9800
C19 C20 1.394(4)
C19 H19 0.9800
B3 B8 1.789(3)
B3 B4 1.793(3)
B3 B7 1.805(3)
B4 B9 1.756(4)
B4 B8 1.766(4)
B4 B5 1.774(4)
B4 H4 1.1000
B5 B6 1.779(4)
B5 B10 1.786(4)
B5 B9 1.795(4)
B5 H5 1.1000
B6 B10 1.769(4)
B6 B11 1.793(4)
B6 H6 1.1000
B7 B8 1.765(4)
B7 B11 1.777(4)
B7 B12 1.784(4)
B7 H7A 1.1000
B8 B12 1.778(4)
B8 B9 1.781(4)
B8 H8 1.1000
B9 B12 1.760(4)
B9 B10 1.785(4)
B9 H9 1.1000
B10 B11 1.766(4)
B10 B12 1.797(4)
B10 H10 1.1000
B11 B12 1.767(4)
B11 H11 1.1000
B12 H12 1.1000
C20 C21 1.366(5)
C20 H20 0.9800
C21 H21 0.9800
